data_4074771
loop_
_publ_author_name
'Takemoto, Shin'
'Shimadzu, Daisuke'
'Kamikawa, Ken'
'Matsuzaka, Hiroyuki'
'Nomura, Ryoki'

_publ_section_title
;
 Synthesis and Reactivity of a Dithiolate-Bridged Ruthenium&#x2212;Rhodium
 Heterobimetallic Dihydride Complex
;
_journal_issue 4
_journal_name_full Organometallics
_journal_page_first 982
_journal_paper_doi 10.1021/om050871n
_journal_volume 25
_journal_year 2006
_chemical_formula_sum 'C52 H50 Cl P2 Rh Ru S2'
_chemical_formula_weight 1040.41
_chemical_name_systematic
; 
 ? 
;
_space_group_IT_number 29
_symmetry_cell_setting orthorhombic
_symmetry_space_group_name_Hall 'P 2c -2ac'
_symmetry_space_group_name_H-M 'P c a 21'
_atom_sites_solution_hydrogens geom
_atom_sites_solution_primary direct
_atom_sites_solution_secondary difmap
_audit_creation_method SHELXL-97
_cell_angle_alpha 90.00
_cell_angle_beta 90.00
_cell_angle_gamma 90.00
_cell_formula_units_Z 4
_cell_length_a 19.5760(16)
_cell_length_b 12.9958(17)
_cell_length_c 18.3713(16)
_cell_measurement_temperature 296(2)
_cell_volume 4673.8(8)
_computing_cell_refinement 'RIGAKU PROCESS AUTO'
_computing_data_collection 'RIGAKU PROCESS AUTO'
_computing_data_reduction 'RIGAKU PROCESS AUTO'
_computing_structure_refinement 'SHELXL-97 (Sheldrick, 1997)'
_computing_structure_solution 'SHELXS-97 (Sheldrick, 1990)'
_diffrn_ambient_temperature 296(2)
_diffrn_measured_fraction_theta_full 0.990
_diffrn_measured_fraction_theta_max 0.990
_diffrn_measurement_device_type 'RIGAKU RAXIS RAPID'
_diffrn_radiation_monochromator graphite
_diffrn_radiation_source 'fine-focus sealed tube'
_diffrn_radiation_type MoK\a
_diffrn_radiation_wavelength 0.71075
_diffrn_reflns_av_R_equivalents 0.0891
_diffrn_reflns_av_sigmaI/netI 0.0621
_diffrn_reflns_limit_h_max 25
_diffrn_reflns_limit_h_min -25
_diffrn_reflns_limit_k_max 16
_diffrn_reflns_limit_k_min -16
_diffrn_reflns_limit_l_max 23
_diffrn_reflns_limit_l_min -22
_diffrn_reflns_number 41576
_diffrn_reflns_theta_full 27.48
_diffrn_reflns_theta_max 27.48
_diffrn_reflns_theta_min 4.14
_exptl_absorpt_coefficient_mu 0.926
_exptl_absorpt_correction_T_max 0.9908
_exptl_absorpt_correction_T_min 0.5245
_exptl_absorpt_correction_type empirical
_exptl_absorpt_process_details ABSCOR
_exptl_crystal_colour 'deep blue'
_exptl_crystal_density_diffrn 1.479
_exptl_crystal_density_method 'not measured'
_exptl_crystal_description plates
_exptl_crystal_F_000 2120
_exptl_crystal_size_max 0.80
_exptl_crystal_size_mid 0.30
_exptl_crystal_size_min 0.01
_refine_diff_density_max 0.611
_refine_diff_density_min -0.774
_refine_diff_density_rms 0.087
_refine_ls_abs_structure_details 'Flack H D (1983), Acta Cryst. A39, 876-881'
_refine_ls_abs_structure_Flack -0.02(4)
_refine_ls_extinction_method none
_refine_ls_goodness_of_fit_ref 1.024
_refine_ls_hydrogen_treatment mixed
_refine_ls_matrix_type full
_refine_ls_number_parameters 536
_refine_ls_number_reflns 9983
_refine_ls_number_restraints 1
_refine_ls_restrained_S_all 1.024
_refine_ls_R_factor_all 0.0771
_refine_ls_R_factor_gt 0.0498
_refine_ls_shift/su_max 0.002
_refine_ls_shift/su_mean 0.000
_refine_ls_structure_factor_coef Fsqd
_refine_ls_weighting_details 'calc w=1/[\s^2^(Fo^2^)+(0.0551P)^2^+2.9090P] where P=(Fo^2^+2Fc^2^)/3'
_refine_ls_weighting_scheme calc
_refine_ls_wR_factor_gt 0.1063
_refine_ls_wR_factor_ref 0.1170
_reflns_number_gt 7512
_reflns_number_total 9983
_reflns_threshold_expression >2sigma(I)
_cod_data_source_file om050871nsi20051007_095742.cif
_cod_data_source_block 1
_cod_depositor_comments
;
The following automatic conversions were performed:
'_atom_site_symetry_multiplicity' tag replaced with
'_atom_site_symmetry_multiplicity'.

Automatic conversion script
Id: cif_correct_tags 1440 2010-10-19 06:21:57Z saulius 
;
_cod_original_sg_symbol_H-M Pca21
_cod_database_code 4074771

loop_
_symmetry_equiv_pos_as_xyz
'x, y, z'
'-x+1/2, y, z+1/2'
'x+1/2, -y, z'
'-x, -y, z+1/2'

loop_
_atom_site_label
_atom_site_type_symbol
_atom_site_fract_x
_atom_site_fract_y
_atom_site_fract_z
_atom_site_U_iso_or_equiv
_atom_site_adp_type
_atom_site_occupancy
_atom_site_symmetry_multiplicity
_atom_site_calc_flag
_atom_site_refinement_flags
Rh1 Rh -0.49884(2) -0.05387(4) -0.34669(3) 0.04346(12) Uani 1 1 d .
Ru1 Ru -0.38392(2) -0.16413(3) -0.38504(2) 0.03576(11) Uani 1 1 d .
Cl1 Cl -0.26185(7) -0.13148(12) -0.38575(11) 0.0521(4) Uani 1 1 d .
S1 S -0.39728(8) -0.05140(13) -0.28001(9) 0.0451(4) Uani 1 1 d .
S2 S -0.42093(8) -0.00174(14) -0.43705(9) 0.0454(4) Uani 1 1 d .
P1 P -0.38438(8) -0.31326(12) -0.31673(8) 0.0391(3) Uani 1 1 d .
P2 P -0.37396(8) -0.24121(13) -0.49899(9) 0.0405(4) Uani 1 1 d .
C1 C -0.3638(3) 0.0667(5) -0.3134(4) 0.0511(17) Uani 1 1 d .
C2 C -0.3729(3) 0.0885(5) -0.3869(5) 0.0466(13) Uani 1 1 d .
C3 C -0.3460(4) 0.1797(6) -0.4129(4) 0.060(2) Uani 1 1 d .
H3 H -0.3507 0.1949 -0.4621 0.072 Uiso 1 1 calc R
C4 C -0.3132(4) 0.2476(7) -0.3696(6) 0.075(3) Uani 1 1 d .
H4 H -0.2939 0.3067 -0.3895 0.090 Uiso 1 1 calc R
C5 C -0.3084(4) 0.2295(6) -0.2967(5) 0.071(2) Uani 1 1 d .
H5 H -0.2888 0.2788 -0.2665 0.085 Uiso 1 1 calc R
C6 C -0.3326(3) 0.1377(6) -0.2669(5) 0.0582(19) Uani 1 1 d .
H6 H -0.3280 0.1241 -0.2174 0.070 Uiso 1 1 calc R
C7 C -0.5991(3) -0.1002(6) -0.2994(5) 0.063(2) Uani 1 1 d .
C8 C -0.6089(3) -0.0518(7) -0.3716(5) 0.073(3) Uani 1 1 d .
C9 C -0.5828(3) 0.0510(6) -0.3625(5) 0.061(2) Uani 1 1 d .
C10 C -0.5581(4) 0.0639(6) -0.2945(5) 0.068(2) Uani 1 1 d .
C11 C -0.5689(4) -0.0264(7) -0.2563(5) 0.063(2) Uani 1 1 d .
C12 C -0.6235(5) -0.2036(8) -0.2795(9) 0.130(6) Uani 1 1 d .
H12A H -0.6064 -0.2216 -0.2323 0.195 Uiso 1 1 calc R
H12B H -0.6076 -0.2526 -0.3147 0.195 Uiso 1 1 calc R
H12C H -0.6726 -0.2040 -0.2786 0.195 Uiso 1 1 calc R
C13 C -0.6475(5) -0.0955(11) -0.4319(6) 0.112(4) Uani 1 1 d .
H13A H -0.6939 -0.1070 -0.4169 0.168 Uiso 1 1 calc R
H13B H -0.6273 -0.1596 -0.4463 0.168 Uiso 1 1 calc R
H13C H -0.6469 -0.0486 -0.4723 0.168 Uiso 1 1 calc R
C14 C -0.5854(5) 0.1317(9) -0.4232(6) 0.124(5) Uani 1 1 d .
H14A H -0.6255 0.1735 -0.4174 0.186 Uiso 1 1 calc R
H14B H -0.5869 0.0979 -0.4696 0.186 Uiso 1 1 calc R
H14C H -0.5454 0.1744 -0.4207 0.186 Uiso 1 1 calc R
C15 C -0.5290(5) 0.1642(8) -0.2655(8) 0.112(4) Uani 1 1 d .
H15A H -0.4979 0.1927 -0.3004 0.169 Uiso 1 1 calc R
H15B H -0.5053 0.1513 -0.2207 0.169 Uiso 1 1 calc R
H15C H -0.5656 0.2120 -0.2569 0.169 Uiso 1 1 calc R
C16 C -0.5486(5) -0.0412(10) -0.1769(5) 0.111(4) Uani 1 1 d .
H16A H -0.5157 0.0101 -0.1635 0.166 Uiso 1 1 calc R
H16B H -0.5291 -0.1084 -0.1706 0.166 Uiso 1 1 calc R
H16C H -0.5883 -0.0347 -0.1466 0.166 Uiso 1 1 calc R
C17 C -0.3065(4) -0.3814(6) -0.2902(3) 0.0501(16) Uani 1 1 d .
C18 C -0.3001(4) -0.4392(6) -0.2270(4) 0.068(2) Uani 1 1 d .
H18 H -0.3368 -0.4431 -0.1949 0.081 Uiso 1 1 calc R
C19 C -0.2403(5) -0.4911(8) -0.2109(5) 0.087(3) Uani 1 1 d .
H19 H -0.2376 -0.5301 -0.1685 0.104 Uiso 1 1 calc R
C20 C -0.1853(5) -0.4856(9) -0.2562(5) 0.090(3) Uani 1 1 d .
H20 H -0.1452 -0.5206 -0.2452 0.108 Uiso 1 1 calc R
C21 C -0.1900(4) -0.4282(8) -0.3178(5) 0.088(3) Uani 1 1 d .
H21 H -0.1527 -0.4236 -0.3489 0.105 Uiso 1 1 calc R
C22 C -0.2501(3) -0.3762(6) -0.3350(4) 0.0609(19) Uani 1 1 d .
H22 H -0.2522 -0.3374 -0.3775 0.073 Uiso 1 1 calc R
C23 C -0.4380(3) -0.4179(5) -0.3529(3) 0.0437(14) Uani 1 1 d .
C24 C -0.4224(4) -0.5204(5) -0.3435(4) 0.0555(16) Uani 1 1 d .
H24 H -0.3835 -0.5391 -0.3175 0.067 Uiso 1 1 calc R
C25 C -0.4649(4) -0.5963(6) -0.3729(5) 0.067(2) Uani 1 1 d .
H25 H -0.4541 -0.6653 -0.3659 0.081 Uiso 1 1 calc R
C26 C -0.5210(4) -0.5715(6) -0.4112(5) 0.069(2) Uani 1 1 d .
H26 H -0.5484 -0.6228 -0.4312 0.083 Uiso 1 1 calc R
C27 C -0.5377(4) -0.4687(6) -0.4206(4) 0.064(2) Uani 1 1 d .
H27 H -0.5768 -0.4508 -0.4464 0.077 Uiso 1 1 calc R
C28 C -0.4964(3) -0.3926(5) -0.3919(4) 0.0497(15) Uani 1 1 d .
H28 H -0.5078 -0.3239 -0.3987 0.060 Uiso 1 1 calc R
C29 C -0.4227(3) -0.2987(5) -0.2261(4) 0.0487(16) Uani 1 1 d .
C30 C -0.3877(4) -0.2409(6) -0.1741(3) 0.0551(18) Uani 1 1 d .
H30 H -0.3468 -0.2090 -0.1867 0.066 Uiso 1 1 calc R
C31 C -0.4129(5) -0.2304(8) -0.1039(4) 0.076(3) Uani 1 1 d .
H31 H -0.3884 -0.1930 -0.0695 0.091 Uiso 1 1 calc R
C32 C -0.4732(6) -0.2747(8) -0.0856(4) 0.084(3) Uani 1 1 d .
H32 H -0.4908 -0.2655 -0.0390 0.100 Uiso 1 1 calc R
C33 C -0.5079(5) -0.3323(7) -0.1345(5) 0.077(3) Uani 1 1 d .
H33 H -0.5485 -0.3639 -0.1208 0.093 Uiso 1 1 calc R
C34 C -0.4834(4) -0.3451(6) -0.2058(4) 0.0591(19) Uani 1 1 d .
H34 H -0.5077 -0.3845 -0.2392 0.071 Uiso 1 1 calc R
C35 C -0.3198(4) -0.3567(5) -0.5074(3) 0.0473(16) Uani 1 1 d .
C36 C -0.3455(4) -0.4558(6) -0.4989(3) 0.0549(17) Uani 1 1 d .
H36 H -0.3918 -0.4653 -0.4897 0.066 Uiso 1 1 calc R
C37 C -0.3030(5) -0.5400(6) -0.5040(4) 0.072(2) Uani 1 1 d .
H37 H -0.3208 -0.6061 -0.5000 0.087 Uiso 1 1 calc R
C38 C -0.2341(5) -0.5261(7) -0.5152(4) 0.073(2) Uani 1 1 d .
H38 H -0.2055 -0.5832 -0.5165 0.087 Uiso 1 1 calc R
C39 C -0.2068(4) -0.4307(8) -0.5243(4) 0.071(2) Uani 1 1 d .
H39 H -0.1603 -0.4230 -0.5332 0.085 Uiso 1 1 calc R
C40 C -0.2491(4) -0.3448(6) -0.5203(4) 0.0572(18) Uani 1 1 d .
H40 H -0.2308 -0.2793 -0.5262 0.069 Uiso 1 1 calc R
C41 C -0.3325(3) -0.1630(5) -0.5706(3) 0.0445(15) Uani 1 1 d .
C42 C -0.3295(4) -0.2023(6) -0.6413(4) 0.0569(18) Uani 1 1 d .
H42 H -0.3485 -0.2663 -0.6516 0.068 Uiso 1 1 calc R
C43 C -0.2983(4) -0.1465(8) -0.6962(4) 0.067(2) Uani 1 1 d .
H43 H -0.2962 -0.1743 -0.7428 0.081 Uiso 1 1 calc R
C44 C -0.2713(4) -0.0543(7) -0.6840(4) 0.067(2) Uani 1 1 d .
H44 H -0.2519 -0.0173 -0.7221 0.080 Uiso 1 1 calc R
C45 C -0.2723(4) -0.0133(7) -0.6140(4) 0.067(2) Uani 1 1 d .
H45 H -0.2525 0.0505 -0.6048 0.080 Uiso 1 1 calc R
C46 C -0.3033(3) -0.0686(5) -0.5574(4) 0.0498(16) Uani 1 1 d .
H46 H -0.3042 -0.0412 -0.5106 0.060 Uiso 1 1 calc R
C47 C -0.4525(4) -0.2770(6) -0.5503(3) 0.0493(16) Uani 1 1 d .
C48 C -0.4581(5) -0.3571(6) -0.5978(4) 0.065(2) Uani 1 1 d .
H48 H -0.4209 -0.4006 -0.6045 0.078 Uiso 1 1 calc R
C49 C -0.5176(5) -0.3752(8) -0.6362(5) 0.077(3) Uani 1 1 d .
H49 H -0.5204 -0.4308 -0.6680 0.092 Uiso 1 1 calc R
C50 C -0.5726(5) -0.3107(8) -0.6273(5) 0.082(3) Uani 1 1 d .
H50 H -0.6130 -0.3234 -0.6525 0.099 Uiso 1 1 calc R
C51 C -0.5683(4) -0.2286(9) -0.5819(5) 0.086(3) Uani 1 1 d .
H51 H -0.6049 -0.1835 -0.5771 0.103 Uiso 1 1 calc R
C52 C -0.5080(4) -0.2125(7) -0.5424(4) 0.065(2) Uani 1 1 d .
H52 H -0.5054 -0.1574 -0.5102 0.078 Uiso 1 1 calc R
H1 H -0.465(2) -0.177(3) -0.381(3) 0.025(12) Uiso 1 1 d .

loop_
_atom_site_aniso_label
_atom_site_aniso_U_11
_atom_site_aniso_U_22
_atom_site_aniso_U_33
_atom_site_aniso_U_23
_atom_site_aniso_U_13
_atom_site_aniso_U_12
Rh1 0.0366(2) 0.0462(3) 0.0476(2) 0.0067(2) 0.0062(2) 0.0039(2)
Ru1 0.03476(19) 0.0396(2) 0.03297(19) 0.0036(2) 0.0018(2) 0.00114(19)
Cl1 0.0373(6) 0.0710(10) 0.0480(8) 0.0048(10) 0.0003(9) -0.0031(6)
S1 0.0481(8) 0.0458(9) 0.0415(8) -0.0005(7) 0.0025(7) 0.0032(7)
S2 0.0432(8) 0.0478(9) 0.0453(8) 0.0103(7) 0.0025(7) 0.0030(7)
P1 0.0399(8) 0.0437(9) 0.0337(7) 0.0047(6) 0.0032(7) 0.0031(7)
P2 0.0421(8) 0.0454(10) 0.0339(7) 0.0043(7) -0.0021(7) 0.0010(7)
C1 0.046(3) 0.038(4) 0.069(4) -0.001(3) 0.002(3) 0.004(3)
C2 0.037(3) 0.045(3) 0.059(4) 0.005(4) 0.012(4) 0.006(2)
C3 0.051(4) 0.045(4) 0.084(5) 0.013(4) 0.008(4) 0.003(3)
C4 0.059(4) 0.058(5) 0.109(9) 0.001(5) 0.009(5) -0.009(4)
C5 0.064(5) 0.047(5) 0.101(7) -0.011(4) -0.021(5) -0.001(4)
C6 0.047(4) 0.060(5) 0.067(5) -0.007(4) -0.010(4) 0.012(3)
C7 0.034(3) 0.062(5) 0.094(6) 0.027(4) 0.024(4) 0.003(3)
C8 0.016(2) 0.127(8) 0.078(6) -0.019(5) -0.005(3) 0.019(3)
C9 0.039(3) 0.052(4) 0.092(7) 0.014(4) 0.015(4) 0.012(3)
C10 0.051(4) 0.063(5) 0.089(6) -0.001(4) 0.021(4) 0.003(4)
C11 0.043(4) 0.070(6) 0.075(5) 0.005(4) 0.019(4) 0.004(3)
C12 0.057(5) 0.081(7) 0.252(17) 0.056(9) 0.035(7) -0.001(5)
C13 0.049(5) 0.167(12) 0.120(9) -0.027(8) -0.010(6) 0.019(6)
C14 0.083(6) 0.138(10) 0.151(10) 0.094(8) 0.040(7) 0.054(7)
C15 0.079(6) 0.088(8) 0.170(11) -0.044(8) 0.037(7) -0.001(6)
C16 0.081(6) 0.196(14) 0.056(5) -0.003(6) 0.022(5) 0.036(7)
C17 0.058(4) 0.053(4) 0.039(3) -0.001(3) -0.004(3) 0.011(3)
C18 0.067(5) 0.085(6) 0.051(4) 0.019(4) 0.012(4) 0.024(4)
C19 0.107(7) 0.102(7) 0.051(4) 0.019(5) -0.009(5) 0.053(6)
C20 0.080(6) 0.121(9) 0.071(6) -0.001(6) -0.020(5) 0.053(6)
C21 0.061(5) 0.122(8) 0.080(6) 0.014(6) 0.007(5) 0.038(5)
C22 0.051(4) 0.085(5) 0.047(4) 0.006(4) -0.004(4) 0.018(4)
C23 0.044(3) 0.047(4) 0.040(3) 0.004(3) 0.010(3) -0.003(2)
C24 0.058(4) 0.044(4) 0.065(4) 0.006(4) 0.006(4) 0.003(3)
C25 0.072(5) 0.043(4) 0.087(6) 0.001(4) 0.009(5) -0.006(3)
C26 0.064(5) 0.057(5) 0.085(6) -0.014(4) 0.013(4) -0.022(4)
C27 0.054(4) 0.064(5) 0.074(5) -0.003(4) -0.001(4) -0.013(4)
C28 0.049(3) 0.048(4) 0.052(4) -0.001(3) 0.005(4) -0.006(3)
C29 0.057(4) 0.044(4) 0.046(3) 0.006(3) 0.007(3) 0.011(3)
C30 0.058(4) 0.065(5) 0.042(4) 0.003(3) -0.006(3) 0.003(4)
C31 0.100(7) 0.091(7) 0.038(4) -0.008(4) 0.004(4) 0.027(6)
C32 0.107(7) 0.103(8) 0.041(4) 0.004(4) 0.034(5) 0.028(6)
C33 0.090(6) 0.075(6) 0.067(5) 0.011(5) 0.043(5) -0.005(5)
C34 0.066(4) 0.066(5) 0.045(4) 0.007(3) 0.016(4) 0.002(4)
C35 0.062(4) 0.047(4) 0.032(3) -0.001(3) 0.003(3) 0.009(3)
C36 0.072(4) 0.057(5) 0.035(3) 0.004(3) 0.006(4) 0.006(4)
C37 0.109(7) 0.053(5) 0.054(4) 0.007(4) 0.012(5) 0.016(5)
C38 0.089(6) 0.075(6) 0.055(5) 0.007(4) 0.002(5) 0.039(5)
C39 0.066(5) 0.094(7) 0.054(4) 0.006(4) 0.004(4) 0.029(5)
C40 0.054(4) 0.073(5) 0.045(4) 0.009(3) 0.008(3) 0.010(4)
C41 0.041(3) 0.056(4) 0.036(3) 0.002(3) 0.000(3) 0.003(3)
C42 0.067(5) 0.064(5) 0.039(3) 0.005(3) 0.006(3) -0.004(4)
C43 0.066(5) 0.096(7) 0.041(4) 0.014(4) 0.007(4) 0.004(5)
C44 0.058(4) 0.087(7) 0.056(4) 0.033(4) 0.019(4) 0.003(4)
C45 0.060(4) 0.076(6) 0.064(5) 0.018(4) 0.019(4) -0.008(4)
C46 0.044(3) 0.055(4) 0.050(4) 0.012(3) 0.008(3) 0.005(3)
C47 0.057(4) 0.053(4) 0.038(3) 0.005(3) -0.007(3) -0.008(3)
C48 0.081(5) 0.055(5) 0.060(4) -0.002(4) -0.007(4) 0.002(4)
C49 0.094(6) 0.067(6) 0.070(5) -0.003(4) -0.029(5) -0.020(5)
C50 0.072(6) 0.102(8) 0.072(6) 0.000(5) -0.028(5) -0.019(5)
C51 0.060(5) 0.126(9) 0.071(5) -0.004(6) -0.023(5) 0.006(5)
C52 0.062(5) 0.074(6) 0.059(4) -0.008(4) -0.013(4) 0.005(4)

loop_
_atom_type_symbol
_atom_type_description
_atom_type_scat_dispersion_real
_atom_type_scat_dispersion_imag
_atom_type_scat_source
C C 0.0033 0.0016 'International Tables Vol C Tables 4.2.6.8 and 6.1.1.4'
H H 0.0000 0.0000 'International Tables Vol C Tables 4.2.6.8 and 6.1.1.4'
Cl Cl 0.1484 0.1585 'International Tables Vol C Tables 4.2.6.8 and 6.1.1.4'
P P 0.1023 0.0942 'International Tables Vol C Tables 4.2.6.8 and 6.1.1.4'
S S 0.1246 0.1234 'International Tables Vol C Tables 4.2.6.8 and 6.1.1.4'
Ru Ru -1.2594 0.8363 'International Tables Vol C Tables 4.2.6.8 and 6.1.1.4'
Rh Rh -1.1178 0.9187 'International Tables Vol C Tables 4.2.6.8 and 6.1.1.4'

loop_
_geom_angle_atom_site_label_1
_geom_angle_atom_site_label_2
_geom_angle_atom_site_label_3
_geom_angle
C9 Rh1 C10 36.6(3)
C9 Rh1 C11 61.3(3)
C10 Rh1 C11 37.3(3)
C9 Rh1 C8 38.6(3)
C10 Rh1 C8 63.6(3)
C11 Rh1 C8 62.7(3)
C9 Rh1 C7 63.4(3)
C10 Rh1 C7 62.8(3)
C11 Rh1 C7 36.3(3)
C8 Rh1 C7 39.0(3)
C9 Rh1 S1 135.3(2)
C10 Rh1 S1 102.5(2)
C11 Rh1 S1 97.7(2)
C8 Rh1 S1 160.3(2)
C7 Rh1 S1 123.3(2)
C9 Rh1 S2 102.5(2)
C10 Rh1 S2 117.4(2)
C11 Rh1 S2 153.7(2)
C8 Rh1 S2 118.9(2)
C7 Rh1 S2 157.4(2)
S1 Rh1 S2 79.30(6)
C9 Rh1 Ru1 156.4(2)
C10 Rh1 Ru1 157.7(2)
C11 Rh1 Ru1 142.3(2)
C8 Rh1 Ru1 138.7(2)
C7 Rh1 Ru1 132.6(2)
S1 Rh1 Ru1 56.42(4)
S2 Rh1 Ru1 56.02(4)
C9 Rh1 H1 141.1(16)
C10 Rh1 H1 165.2(15)
C11 Rh1 H1 129.1(16)
C8 Rh1 H1 107.0(14)
C7 Rh1 H1 102.6(15)
S1 Rh1 H1 83.3(15)
S2 Rh1 H1 76.9(16)
Ru1 Rh1 H1 33.6(14)
P1 Ru1 P2 97.35(6)
P1 Ru1 S2 160.50(6)
P2 Ru1 S2 92.59(6)
P1 Ru1 Cl1 98.83(6)
P2 Ru1 Cl1 89.31(6)
S2 Ru1 Cl1 98.03(6)
P1 Ru1 S1 94.23(6)
P2 Ru1 S1 168.34(6)
S2 Ru1 S1 75.93(6)
Cl1 Ru1 S1 90.27(6)
P1 Ru1 Rh1 107.10(4)
P2 Ru1 Rh1 121.42(4)
S2 Ru1 Rh1 53.53(4)
Cl1 Ru1 Rh1 135.51(5)
S1 Ru1 Rh1 52.98(4)
P1 Ru1 H1 83.5(18)
P2 Ru1 H1 95(2)
S2 Ru1 H1 79.0(17)
Cl1 Ru1 H1 175.1(17)
S1 Ru1 H1 85.3(19)
Rh1 Ru1 H1 39.7(17)
C1 S1 Rh1 98.3(2)
C1 S1 Ru1 101.9(3)
Rh1 S1 Ru1 70.59(5)
C2 S2 Rh1 99.7(2)
C2 S2 Ru1 102.3(2)
Rh1 S2 Ru1 70.46(5)
C29 P1 C23 99.8(3)
C29 P1 C17 98.6(3)
C23 P1 C17 102.4(3)
C29 P1 Ru1 114.1(2)
C23 P1 Ru1 115.2(2)
C17 P1 Ru1 123.2(2)
C35 P2 C41 97.8(3)
C35 P2 C47 103.2(3)
C41 P2 C47 98.0(3)
C35 P2 Ru1 118.3(2)
C41 P2 Ru1 116.1(2)
C47 P2 Ru1 119.6(2)
C2 C1 C6 121.0(7)
C2 C1 S1 117.6(5)
C6 C1 S1 121.4(6)
C3 C2 C1 117.4(7)
C3 C2 S2 126.4(7)
C1 C2 S2 116.1(5)
C4 C3 C2 122.6(8)
C4 C3 H3 118.7
C2 C3 H3 118.7
C3 C4 C5 119.9(8)
C3 C4 H4 120.1
C5 C4 H4 120.1
C4 C5 C6 120.7(8)
C4 C5 H5 119.7
C6 C5 H5 119.7
C1 C6 C5 118.2(8)
C1 C6 H6 120.9
C5 C6 H6 120.9
C11 C7 C12 129.2(10)
C11 C7 C8 105.9(7)
C12 C7 C8 124.6(10)
C11 C7 Rh1 70.0(4)
C12 C7 Rh1 129.0(6)
C8 C7 Rh1 69.5(3)
C9 C8 C13 129.4(10)
C9 C8 C7 104.1(7)
C13 C8 C7 125.7(10)
C9 C8 Rh1 68.9(3)
C13 C8 Rh1 131.4(6)
C7 C8 Rh1 71.5(3)
C10 C9 C8 110.5(7)
C10 C9 C14 126.9(9)
C8 C9 C14 122.6(9)
C10 C9 Rh1 71.4(4)
C8 C9 Rh1 72.6(3)
C14 C9 Rh1 123.8(5)
C9 C10 C11 108.0(8)
C9 C10 C15 124.5(9)
C11 C10 C15 127.4(10)
C9 C10 Rh1 72.0(5)
C11 C10 Rh1 72.8(5)
C15 C10 Rh1 124.5(6)
C10 C11 C7 111.4(8)
C10 C11 C16 123.5(9)
C7 C11 C16 125.0(9)
C10 C11 Rh1 69.9(4)
C7 C11 Rh1 73.7(4)
C16 C11 Rh1 122.9(6)
C7 C12 H12A 109.5
C7 C12 H12B 109.5
H12A C12 H12B 109.5
C7 C12 H12C 109.5
H12A C12 H12C 109.5
H12B C12 H12C 109.5
C8 C13 H13A 109.5
C8 C13 H13B 109.5
H13A C13 H13B 109.5
C8 C13 H13C 109.5
H13A C13 H13C 109.5
H13B C13 H13C 109.5
C9 C14 H14A 109.5
C9 C14 H14B 109.5
H14A C14 H14B 109.5
C9 C14 H14C 109.5
H14A C14 H14C 109.5
H14B C14 H14C 109.5
C10 C15 H15A 109.5
C10 C15 H15B 109.5
H15A C15 H15B 109.5
C10 C15 H15C 109.5
H15A C15 H15C 109.5
H15B C15 H15C 109.5
C11 C16 H16A 109.5
C11 C16 H16B 109.5
H16A C16 H16B 109.5
C11 C16 H16C 109.5
H16A C16 H16C 109.5
H16B C16 H16C 109.5
C22 C17 C18 117.0(6)
C22 C17 P1 119.0(5)
C18 C17 P1 124.1(6)
C17 C18 C19 121.3(8)
C17 C18 H18 119.3
C19 C18 H18 119.3
C20 C19 C18 120.8(8)
C20 C19 H19 119.6
C18 C19 H19 119.6
C19 C20 C21 119.0(8)
C19 C20 H20 120.5
C21 C20 H20 120.5
C20 C21 C22 120.9(8)
C20 C21 H21 119.6
C22 C21 H21 119.6
C17 C22 C21 121.1(7)
C17 C22 H22 119.4
C21 C22 H22 119.4
C28 C23 C24 118.5(6)
C28 C23 P1 118.8(5)
C24 C23 P1 122.7(5)
C25 C24 C23 120.0(7)
C25 C24 H24 120.0
C23 C24 H24 120.0
C26 C25 C24 121.3(7)
C26 C25 H25 119.3
C24 C25 H25 119.3
C25 C26 C27 119.3(7)
C25 C26 H26 120.4
C27 C26 H26 120.4
C28 C27 C26 120.3(7)
C28 C27 H27 119.9
C26 C27 H27 119.9
C23 C28 C27 120.7(7)
C23 C28 H28 119.7
C27 C28 H28 119.7
C34 C29 C30 118.2(7)
C34 C29 P1 123.4(6)
C30 C29 P1 118.4(5)
C31 C30 C29 121.0(8)
C31 C30 H30 119.5
C29 C30 H30 119.5
C32 C31 C30 119.9(9)
C32 C31 H31 120.1
C30 C31 H31 120.1
C33 C32 C31 120.5(7)
C33 C32 H32 119.8
C31 C32 H32 119.8
C32 C33 C34 120.9(8)
C32 C33 H33 119.5
C34 C33 H33 119.5
C29 C34 C33 119.5(8)
C29 C34 H34 120.2
C33 C34 H34 120.2
C36 C35 C40 118.3(6)
C36 C35 P2 122.4(5)
C40 C35 P2 119.2(5)
C35 C36 C37 120.5(8)
C35 C36 H36 119.7
C37 C36 H36 119.7
C38 C37 C36 119.9(8)
C38 C37 H37 120.1
C36 C37 H37 120.1
C39 C38 C37 121.6(8)
C39 C38 H38 119.2
C37 C38 H38 119.2
C38 C39 C40 119.3(8)
C38 C39 H39 120.3
C40 C39 H39 120.3
C39 C40 C35 120.3(8)
C39 C40 H40 119.9
C35 C40 H40 119.9
C46 C41 C42 118.3(6)
C46 C41 P2 123.2(5)
C42 C41 P2 118.5(5)
C41 C42 C43 120.2(7)
C41 C42 H42 119.9
C43 C42 H42 119.9
C44 C43 C42 121.8(8)
C44 C43 H43 119.1
C42 C43 H43 119.1
C43 C44 C45 119.7(7)
C43 C44 H44 120.2
C45 C44 H44 120.2
C44 C45 C46 119.7(8)
C44 C45 H45 120.2
C46 C45 H45 120.2
C41 C46 C45 120.4(7)
C41 C46 H46 119.8
C45 C46 H46 119.8
C48 C47 C52 117.9(7)
C48 C47 P2 125.6(6)
C52 C47 P2 116.4(6)
C47 C48 C49 121.7(9)
C47 C48 H48 119.2
C49 C48 H48 119.2
C50 C49 C48 119.7(9)
C50 C49 H49 120.2
C48 C49 H49 120.2
C51 C50 C49 120.2(8)
C51 C50 H50 119.9
C49 C50 H50 119.9
C50 C51 C52 119.3(9)
C50 C51 H51 120.4
C52 C51 H51 120.4
C47 C52 C51 121.2(8)
C47 C52 H52 119.4
C51 C52 H52 119.4

loop_
_geom_bond_atom_site_label_1
_geom_bond_atom_site_label_2
_geom_bond_distance
Rh1 C9 2.154(6)
Rh1 C10 2.147(8)
Rh1 C11 2.183(7)
Rh1 C8 2.203(5)
Rh1 C7 2.229(6)
Rh1 S1 2.3354(17)
Rh1 S2 2.3540(17)
Rh1 Ru1 2.7586(7)
Rh1 H1 1.84(5)
Ru1 P1 2.3089(16)
Ru1 P2 2.3289(17)
Ru1 S2 2.4273(18)
Ru1 Cl1 2.4272(14)
Ru1 S1 2.4367(17)
Ru1 H1 1.59(4)
S1 C1 1.778(7)
S2 C2 1.762(7)
P1 C29 1.836(7)
P1 C23 1.842(6)
P1 C17 1.829(7)
P2 C35 1.844(7)
P2 C41 1.850(7)
P2 C47 1.862(7)
C1 C2 1.392(10)
C1 C6 1.398(10)
C2 C3 1.382(9)
C3 C4 1.352(11)
C3 H3 0.9300
C4 C5 1.363(12)
C4 H4 0.9300
C5 C6 1.396(11)
C5 H5 0.9300
C6 H6 0.9300
C7 C11 1.376(12)
C7 C12 1.472(12)
C7 C8 1.480(12)
C8 C9 1.440(11)
C8 C13 1.457(13)
C9 C10 1.349(12)
C9 C14 1.533(11)
C10 C11 1.384(11)
C10 C15 1.519(12)
C11 C16 1.524(12)
C12 H12A 0.9600
C12 H12B 0.9600
C12 H12C 0.9600
C13 H13A 0.9600
C13 H13B 0.9600
C13 H13C 0.9600
C14 H14A 0.9600
C14 H14B 0.9600
C14 H14C 0.9600
C15 H15A 0.9600
C15 H15B 0.9600
C15 H15C 0.9600
C16 H16A 0.9600
C16 H16B 0.9600
C16 H16C 0.9600
C17 C22 1.379(9)
C17 C18 1.388(10)
C18 C19 1.383(11)
C18 H18 0.9300
C19 C20 1.364(13)
C19 H19 0.9300
C20 C21 1.358(13)
C20 H20 0.9300
C21 C22 1.393(10)
C21 H21 0.9300
C22 H22 0.9300
C23 C28 1.387(9)
C23 C24 1.378(9)
C24 C25 1.400(10)
C24 H24 0.9300
C25 C26 1.344(11)
C25 H25 0.9300
C26 C27 1.387(11)
C26 H26 0.9300
C27 C28 1.382(9)
C27 H27 0.9300
C28 H28 0.9300
C29 C34 1.383(10)
C29 C30 1.395(10)
C30 C31 1.388(10)
C30 H30 0.9300
C31 C32 1.356(13)
C31 H31 0.9300
C32 C33 1.353(13)
C32 H32 0.9300
C33 C34 1.405(10)
C33 H33 0.9300
C34 H34 0.9300
C35 C36 1.392(10)
C35 C40 1.413(10)
C36 C37 1.379(10)
C36 H36 0.9300
C37 C38 1.376(12)
C37 H37 0.9300
C38 C39 1.360(12)
C38 H38 0.9300
C39 C40 1.393(10)
C39 H39 0.9300
C40 H40 0.9300
C41 C46 1.374(9)
C41 C42 1.398(9)
C42 C43 1.383(10)
C42 H42 0.9300
C43 C44 1.329(11)
C43 H43 0.9300
C44 C45 1.393(11)
C44 H44 0.9300
C45 C46 1.403(10)
C45 H45 0.9300
C46 H46 0.9300
C47 C48 1.362(10)
C47 C52 1.381(10)
C48 C49 1.384(11)
C48 H48 0.9300
C49 C50 1.375(13)
C49 H49 0.9300
C50 C51 1.357(13)
C50 H50 0.9300
C51 C52 1.401(10)
C51 H51 0.9300
C52 H52 0.9300

loop_
_geom_torsion_atom_site_label_1
_geom_torsion_atom_site_label_2
_geom_torsion_atom_site_label_3
_geom_torsion_atom_site_label_4
_geom_torsion
C9 Rh1 Ru1 P1 -150.0(5)
C10 Rh1 Ru1 P1 103.0(6)
C11 Rh1 Ru1 P1 28.9(4)
C8 Rh1 Ru1 P1 -80.8(4)
C7 Rh1 Ru1 P1 -24.3(3)
S1 Rh1 Ru1 P1 82.23(7)
S2 Rh1 Ru1 P1 -177.47(7)
C9 Rh1 Ru1 P2 -39.8(5)
C10 Rh1 Ru1 P2 -146.8(6)
C11 Rh1 Ru1 P2 139.0(4)
C8 Rh1 Ru1 P2 29.4(4)
C7 Rh1 Ru1 P2 85.9(3)
S1 Rh1 Ru1 P2 -167.61(7)
S2 Rh1 Ru1 P2 -67.31(7)
C9 Rh1 Ru1 S2 27.5(5)
C10 Rh1 Ru1 S2 -79.5(6)
C11 Rh1 Ru1 S2 -153.6(4)
C8 Rh1 Ru1 S2 96.7(4)
C7 Rh1 Ru1 S2 153.2(3)
S1 Rh1 Ru1 S2 -100.30(7)
C9 Rh1 Ru1 Cl1 87.2(5)
C10 Rh1 Ru1 Cl1 -19.8(6)
C11 Rh1 Ru1 Cl1 -94.0(4)
C8 Rh1 Ru1 Cl1 156.4(4)
C7 Rh1 Ru1 Cl1 -147.1(3)
S1 Rh1 Ru1 Cl1 -40.62(8)
S2 Rh1 Ru1 Cl1 59.69(9)
C9 Rh1 Ru1 S1 127.8(5)
C10 Rh1 Ru1 S1 20.8(6)
C11 Rh1 Ru1 S1 -53.3(4)
C8 Rh1 Ru1 S1 -163.0(4)
C7 Rh1 Ru1 S1 -106.5(3)
S2 Rh1 Ru1 S1 100.30(7)
C9 Rh1 S1 C1 -53.4(4)
C10 Rh1 S1 C1 -72.3(3)
C11 Rh1 S1 C1 -109.9(3)
C8 Rh1 S1 C1 -115.2(8)
C7 Rh1 S1 C1 -137.8(4)
S2 Rh1 S1 C1 43.7(2)
Ru1 Rh1 S1 C1 99.8(2)
C9 Rh1 S1 Ru1 -153.2(3)
C10 Rh1 S1 Ru1 -172.1(2)
C11 Rh1 S1 Ru1 150.4(2)
C8 Rh1 S1 Ru1 145.0(8)
C7 Rh1 S1 Ru1 122.5(3)
S2 Rh1 S1 Ru1 -56.12(5)
P1 Ru1 S1 C1 157.0(2)
P2 Ru1 S1 C1 -29.8(4)
S2 Ru1 S1 C1 -40.1(2)
Cl1 Ru1 S1 C1 58.1(2)
Rh1 Ru1 S1 C1 -94.7(2)
P1 Ru1 S1 Rh1 -108.27(5)
P2 Ru1 S1 Rh1 65.0(3)
S2 Ru1 S1 Rh1 54.65(5)
Cl1 Ru1 S1 Rh1 152.86(5)
C9 Rh1 S2 C2 91.2(3)
C10 Rh1 S2 C2 55.4(4)
C11 Rh1 S2 C2 42.5(6)
C8 Rh1 S2 C2 128.8(3)
C7 Rh1 S2 C2 139.9(6)
S1 Rh1 S2 C2 -43.2(2)
Ru1 Rh1 S2 C2 -99.7(2)
C9 Rh1 S2 Ru1 -169.1(2)
C10 Rh1 S2 Ru1 155.2(3)
C11 Rh1 S2 Ru1 142.3(5)
C8 Rh1 S2 Ru1 -131.5(3)
C7 Rh1 S2 Ru1 -120.4(6)
S1 Rh1 S2 Ru1 56.53(5)
P1 Ru1 S2 C2 103.3(3)
P2 Ru1 S2 C2 -136.0(2)
Cl1 Ru1 S2 C2 -46.3(2)
S1 Ru1 S2 C2 42.0(2)
Rh1 Ru1 S2 C2 96.0(2)
P1 Ru1 S2 Rh1 7.3(2)
P2 Ru1 S2 Rh1 127.99(5)
Cl1 Ru1 S2 Rh1 -142.34(6)
S1 Ru1 S2 Rh1 -54.08(5)
P2 Ru1 P1 C29 -158.3(3)
S2 Ru1 P1 C29 -38.3(3)
Cl1 Ru1 P1 C29 111.2(3)
S1 Ru1 P1 C29 20.3(3)
Rh1 Ru1 P1 C29 -32.2(3)
P2 Ru1 P1 C23 -43.7(2)
S2 Ru1 P1 C23 76.3(3)
Cl1 Ru1 P1 C23 -134.2(2)
S1 Ru1 P1 C23 134.9(2)
Rh1 Ru1 P1 C23 82.4(2)
P2 Ru1 P1 C17 82.5(3)
S2 Ru1 P1 C17 -157.5(3)
Cl1 Ru1 P1 C17 -7.9(3)
S1 Ru1 P1 C17 -98.9(3)
Rh1 Ru1 P1 C17 -151.4(3)
P1 Ru1 P2 C35 -37.2(3)
S2 Ru1 P2 C35 159.6(3)
Cl1 Ru1 P2 C35 61.6(3)
S1 Ru1 P2 C35 149.6(4)
Rh1 Ru1 P2 C35 -152.4(3)
P1 Ru1 P2 C41 -152.9(2)
S2 Ru1 P2 C41 43.9(2)
Cl1 Ru1 P2 C41 -54.1(2)
S1 Ru1 P2 C41 33.9(4)
Rh1 Ru1 P2 C41 91.9(2)
P1 Ru1 P2 C47 89.9(3)
S2 Ru1 P2 C47 -73.2(3)
Cl1 Ru1 P2 C47 -171.2(3)
S1 Ru1 P2 C47 -83.3(4)
Rh1 Ru1 P2 C47 -25.3(3)
Rh1 S1 C1 C2 -38.9(5)
Ru1 S1 C1 C2 32.9(5)
Rh1 S1 C1 C6 137.9(5)
Ru1 S1 C1 C6 -150.3(5)
C6 C1 C2 C3 4.1(9)
S1 C1 C2 C3 -179.1(5)
C6 C1 C2 S2 -173.5(5)
S1 C1 C2 S2 3.3(7)
Rh1 S2 C2 C3 -143.4(5)
Ru1 S2 C2 C3 144.6(5)
Rh1 S2 C2 C1 33.9(5)
Ru1 S2 C2 C1 -38.0(5)
C1 C2 C3 C4 -1.4(10)
S2 C2 C3 C4 175.9(6)
C2 C3 C4 C5 -3.0(12)
C3 C4 C5 C6 4.8(12)
C2 C1 C6 C5 -2.4(10)
S1 C1 C6 C5 -179.1(5)
C4 C5 C6 C1 -2.1(11)
C9 Rh1 C7 C11 -77.0(5)
C10 Rh1 C7 C11 -35.8(5)
C8 Rh1 C7 C11 -116.6(7)
S1 Rh1 C7 C11 51.5(5)
S2 Rh1 C7 C11 -132.1(6)
Ru1 Rh1 C7 C11 124.4(4)
C9 Rh1 C7 C12 158.2(12)
C10 Rh1 C7 C12 -160.6(12)
C11 Rh1 C7 C12 -124.8(12)
C8 Rh1 C7 C12 118.6(13)
S1 Rh1 C7 C12 -73.3(11)
S2 Rh1 C7 C12 103.1(10)
Ru1 Rh1 C7 C12 -0.4(12)
C9 Rh1 C7 C8 39.6(5)
C10 Rh1 C7 C8 80.8(5)
C11 Rh1 C7 C8 116.6(7)
S1 Rh1 C7 C8 168.1(4)
S2 Rh1 C7 C8 -15.5(9)
Ru1 Rh1 C7 C8 -119.0(4)
C11 C7 C8 C9 -0.7(7)
C12 C7 C8 C9 174.5(7)
Rh1 C7 C8 C9 -61.6(4)
C11 C7 C8 C13 -171.0(7)
C12 C7 C8 C13 4.2(11)
Rh1 C7 C8 C13 128.1(8)
C11 C7 C8 Rh1 60.9(5)
C12 C7 C8 Rh1 -123.9(8)
C10 Rh1 C8 C9 35.3(5)
C11 Rh1 C8 C9 77.3(5)
C7 Rh1 C8 C9 113.9(7)
S1 Rh1 C8 C9 83.2(9)
S2 Rh1 C8 C9 -72.9(5)
Ru1 Rh1 C8 C9 -143.1(4)
C9 Rh1 C8 C13 124.5(13)
C10 Rh1 C8 C13 159.8(12)
C11 Rh1 C8 C13 -158.2(12)
C7 Rh1 C8 C13 -121.6(13)
S1 Rh1 C8 C13 -152.3(8)
S2 Rh1 C8 C13 51.6(11)
Ru1 Rh1 C8 C13 -18.6(13)
C9 Rh1 C8 C7 -113.9(7)
C10 Rh1 C8 C7 -78.6(5)
C11 Rh1 C8 C7 -36.6(5)
S1 Rh1 C8 C7 -30.7(11)
S2 Rh1 C8 C7 173.3(4)
Ru1 Rh1 C8 C7 103.1(5)
C13 C8 C9 C10 171.5(7)
C7 C8 C9 C10 1.7(7)
Rh1 C8 C9 C10 -61.7(5)
C13 C8 C9 C14 -7.4(11)
C7 C8 C9 C14 -177.2(6)
Rh1 C8 C9 C14 119.5(7)
C13 C8 C9 Rh1 -126.9(8)
C7 C8 C9 Rh1 63.3(4)
C11 Rh1 C9 C10 38.3(5)
C8 Rh1 C9 C10 119.6(7)
C7 Rh1 C9 C10 79.5(5)
S1 Rh1 C9 C10 -32.0(6)
S2 Rh1 C9 C10 -119.4(4)
Ru1 Rh1 C9 C10 -142.5(5)
C10 Rh1 C9 C8 -119.6(7)
C11 Rh1 C9 C8 -81.3(5)
C7 Rh1 C9 C8 -40.1(5)
S1 Rh1 C9 C8 -151.6(4)
S2 Rh1 C9 C8 121.0(4)
Ru1 Rh1 C9 C8 98.0(6)
C10 Rh1 C9 C14 122.5(10)
C11 Rh1 C9 C14 160.8(10)
C8 Rh1 C9 C14 -118.0(11)
C7 Rh1 C9 C14 -158.0(10)
S1 Rh1 C9 C14 90.5(9)
S2 Rh1 C9 C14 3.1(9)
Ru1 Rh1 C9 C14 -20.0(12)
C8 C9 C10 C11 -2.0(8)
C14 C9 C10 C11 176.8(7)
Rh1 C9 C10 C11 -64.4(5)
C8 C9 C10 C15 -177.7(7)
C14 C9 C10 C15 1.1(12)
Rh1 C9 C10 C15 119.9(8)
C8 C9 C10 Rh1 62.4(5)
C14 C9 C10 Rh1 -118.8(7)
C11 Rh1 C10 C9 -116.1(7)
C8 Rh1 C10 C9 -37.3(5)
C7 Rh1 C10 C9 -81.2(5)
S1 Rh1 C10 C9 157.6(4)
S2 Rh1 C10 C9 73.3(5)
Ru1 Rh1 C10 C9 139.9(5)
C9 Rh1 C10 C11 116.1(7)
C8 Rh1 C10 C11 78.9(5)
C7 Rh1 C10 C11 34.9(5)
S1 Rh1 C10 C11 -86.3(5)
S2 Rh1 C10 C11 -170.6(4)
Ru1 Rh1 C10 C11 -104.0(6)
C9 Rh1 C10 C15 -120.0(11)
C11 Rh1 C10 C15 123.9(12)
C8 Rh1 C10 C15 -157.2(10)
C7 Rh1 C10 C15 158.8(10)
S1 Rh1 C10 C15 37.6(9)
S2 Rh1 C10 C15 -46.7(10)
Ru1 Rh1 C10 C15 19.9(13)
C9 C10 C11 C7 1.6(9)
C15 C10 C11 C7 177.1(7)
Rh1 C10 C11 C7 -62.3(5)
C9 C10 C11 C16 -179.3(7)
C15 C10 C11 C16 -3.7(13)
Rh1 C10 C11 C16 116.9(7)
C9 C10 C11 Rh1 63.9(5)
C15 C10 C11 Rh1 -120.6(8)
C12 C7 C11 C10 -175.4(8)
C8 C7 C11 C10 -0.5(8)
Rh1 C7 C11 C10 60.1(5)
C12 C7 C11 C16 5.4(13)
C8 C7 C11 C16 -179.7(7)
Rh1 C7 C11 C16 -119.1(8)
C12 C7 C11 Rh1 124.5(8)
C8 C7 C11 Rh1 -60.6(4)
C9 Rh1 C11 C10 -37.6(5)
C8 Rh1 C11 C10 -81.5(6)
C7 Rh1 C11 C10 -120.8(7)
S1 Rh1 C11 C10 100.5(5)
S2 Rh1 C11 C10 19.1(8)
Ru1 Rh1 C11 C10 142.9(4)
C9 Rh1 C11 C7 83.2(5)
C10 Rh1 C11 C7 120.8(7)
C8 Rh1 C11 C7 39.3(5)
S1 Rh1 C11 C7 -138.7(4)
S2 Rh1 C11 C7 139.9(5)
Ru1 Rh1 C11 C7 -96.3(5)
C9 Rh1 C11 C16 -155.2(9)
C10 Rh1 C11 C16 -117.7(11)
C8 Rh1 C11 C16 160.8(9)
C7 Rh1 C11 C16 121.5(10)
S1 Rh1 C11 C16 -17.1(8)
S2 Rh1 C11 C16 -98.6(9)
Ru1 Rh1 C11 C16 25.3(10)
C29 P1 C17 C22 -156.3(6)
C23 P1 C17 C22 101.6(6)
Ru1 P1 C17 C22 -30.0(7)
C29 P1 C17 C18 24.0(7)
C23 P1 C17 C18 -78.1(7)
Ru1 P1 C17 C18 150.2(6)
C22 C17 C18 C19 -1.4(13)
P1 C17 C18 C19 178.4(8)
C17 C18 C19 C20 1.0(16)
C18 C19 C20 C21 0.0(17)
C19 C20 C21 C22 -0.5(17)
C18 C17 C22 C21 0.9(12)
P1 C17 C22 C21 -178.9(7)
C20 C21 C22 C17 0.0(15)
C29 P1 C23 C28 91.6(5)
C17 P1 C23 C28 -167.3(5)
Ru1 P1 C23 C28 -30.9(6)
C29 P1 C23 C24 -88.9(6)
C17 P1 C23 C24 12.2(6)
Ru1 P1 C23 C24 148.5(5)
C28 C23 C24 C25 0.1(10)
P1 C23 C24 C25 -179.4(6)
C23 C24 C25 C26 0.6(12)
C24 C25 C26 C27 -1.1(12)
C25 C26 C27 C28 1.0(12)
C24 C23 C28 C27 -0.1(10)
P1 C23 C28 C27 179.3(6)
C26 C27 C28 C23 -0.4(11)
C23 P1 C29 C34 -10.9(7)
C17 P1 C29 C34 -115.1(6)
Ru1 P1 C29 C34 112.5(6)
C23 P1 C29 C30 166.7(5)
C17 P1 C29 C30 62.4(6)
Ru1 P1 C29 C30 -69.9(6)
C34 C29 C30 C31 0.1(11)
P1 C29 C30 C31 -177.6(6)
C29 C30 C31 C32 -1.5(13)
C30 C31 C32 C33 2.4(14)
C31 C32 C33 C34 -1.9(15)
C30 C29 C34 C33 0.4(11)
P1 C29 C34 C33 178.0(6)
C32 C33 C34 C29 0.4(13)
C41 P2 C35 C36 -143.7(5)
C47 P2 C35 C36 -43.6(6)
Ru1 P2 C35 C36 91.0(6)
C41 P2 C35 C40 38.6(6)
C47 P2 C35 C40 138.8(5)
Ru1 P2 C35 C40 -86.7(5)
C40 C35 C36 C37 -0.9(10)
P2 C35 C36 C37 -178.6(6)
C35 C36 C37 C38 2.2(11)
C36 C37 C38 C39 -2.7(13)
C37 C38 C39 C40 1.8(13)
C38 C39 C40 C35 -0.4(11)
C36 C35 C40 C39 0.0(10)
P2 C35 C40 C39 177.7(5)
C35 P2 C41 C46 -121.1(6)
C47 P2 C41 C46 134.3(6)
Ru1 P2 C41 C46 5.7(6)
C35 P2 C41 C42 57.7(6)
C47 P2 C41 C42 -46.9(6)
Ru1 P2 C41 C42 -175.5(5)
C46 C41 C42 C43 -0.5(11)
P2 C41 C42 C43 -179.4(6)
C41 C42 C43 C44 -0.9(12)
C42 C43 C44 C45 2.0(13)
C43 C44 C45 C46 -1.7(12)
C42 C41 C46 C45 0.8(10)
P2 C41 C46 C45 179.6(5)
C44 C45 C46 C41 0.2(11)
C35 P2 C47 C48 -15.8(7)
C41 P2 C47 C48 84.2(7)
Ru1 P2 C47 C48 -149.6(6)
C35 P2 C47 C52 168.4(6)
C41 P2 C47 C52 -91.6(6)
Ru1 P2 C47 C52 34.6(7)
C52 C47 C48 C49 -1.2(12)
P2 C47 C48 C49 -176.9(6)
C47 C48 C49 C50 0.7(14)
C48 C49 C50 C51 1.1(15)
C49 C50 C51 C52 -2.3(15)
C48 C47 C52 C51 -0.1(12)
P2 C47 C52 C51 176.1(7)
C50 C51 C52 C47 1.8(14)
